data_4322195
loop_
_publ_author_name
'Paulo P\'erez-Lourido'
'Jaime Romero'
'Jos\'e A. Garc\'ia-V\'azquez'
'Antonio Sousa'
'Kevin P. Maresca'
'Jon Zubieta'

_publ_section_title
;
 Synthesis and Characterization of Zinc and Cadmium Compounds with
 Arenephosphinothiol Ligands. Crystal and Molecular Structures of
 [Cd2{2-(Ph2PO)C6H4S}4], [Zn{2-(Ph2P)-6-(Me3Si)C6H3S}2],
 [Cd{2-(Ph2PO)-6-(Me3Si)C6H3S}2(CH3OH)], and [Zn{PhPO(C6H4S-2)2}(bipy)]
;
_journal_name_full 'Inorganic Chemistry'
_journal_page_first 3709
_journal_page_last 3715
_journal_paper_doi 10.1021/ic981405b
_journal_volume 38
_journal_year 1999
_chemical_formula_sum 'C42 H37 Cd N3 O2 P2 S2'
_chemical_formula_weight 854.10
_chemical_name_systematic
;
 ?
;
_space_group_IT_number 2
_symmetry_cell_setting triclinic
_symmetry_space_group_name_Hall '-P 1'
_symmetry_space_group_name_H-M 'P -1'
_atom_sites_solution_hydrogens geom
_atom_sites_solution_primary direct
_atom_sites_solution_secondary difmap
_audit_creation_method SHELXL
_cell_angle_alpha 106.622(1)
_cell_angle_beta 109.693(1)
_cell_angle_gamma 107.137(1)
_cell_formula_units_Z 2
_cell_length_a 13.5780(2)
_cell_length_b 13.8505(2)
_cell_length_c 13.9526(2)
_cell_measurement_reflns_used '60 frames'
_cell_measurement_temperature 298(2)
_cell_volume 2133.30(7)
_computing_cell_refinement 'Siemens SMART'
_computing_data_collection 'Siemens SMART'
_computing_data_reduction 'Siemens SAINT'
_computing_molecular_graphics 'Siemens XP'
_computing_publication_material 'Siemens XCIF'
_computing_structure_refinement 'SHELXL-93 (Sheldrick, 1993)'
_computing_structure_solution 'SHELXS-86 (Sheldrick, 1990)'
_diffrn_ambient_temperature 298(2)
_diffrn_measurement_device 'Siemens CCD'
_diffrn_measurement_method '\w scans'
_diffrn_radiation_monochromator graphite
_diffrn_radiation_source 'fine-focus sealed tube'
_diffrn_radiation_type MoK\a
_diffrn_radiation_wavelength 0.71073
_diffrn_reflns_av_R_equivalents 0.0235
_diffrn_reflns_limit_h_max 18
_diffrn_reflns_limit_h_min -16
_diffrn_reflns_limit_k_max 11
_diffrn_reflns_limit_k_min -18
_diffrn_reflns_limit_l_max 18
_diffrn_reflns_limit_l_min -16
_diffrn_reflns_number 13594
_diffrn_reflns_theta_max 28.23
_diffrn_reflns_theta_min 1.70
_diffrn_standards_decay_% <1
_diffrn_standards_number '50 frames'
_exptl_absorpt_coefficient_mu 0.713
_exptl_absorpt_correction_T_max 0.5963
_exptl_absorpt_correction_T_min 0.7081
_exptl_absorpt_correction_type empirical
_exptl_crystal_colour colourless
_exptl_crystal_density_diffrn 1.329
_exptl_crystal_description block
_exptl_crystal_F_000 872
_exptl_crystal_size_max 0.30
_exptl_crystal_size_mid 0.30
_exptl_crystal_size_min 0.30
_refine_diff_density_max 0.814
_refine_diff_density_min -0.449
_refine_ls_extinction_method none
_refine_ls_goodness_of_fit_all 1.082
_refine_ls_hydrogen_treatment idealized
_refine_ls_matrix_type full
_refine_ls_number_parameters 469
_refine_ls_number_reflns 9556
_refine_ls_number_restraints 9
_refine_ls_R_factor_all 0.0577
_refine_ls_R_factor_obs 0.0483
_refine_ls_structure_factor_coef Fsqd
_refine_ls_weighting_details 'w=1/[\s^2^(Fo^2^)+(?P)^2^+?P] where P=(Fo^2^+2Fc^2^)/3'
_refine_ls_weighting_scheme calc
_refine_ls_wR_factor_all 0.1613
_refine_ls_wR_factor_obs 0.1460
_reflns_number_total 9560
_reflns_observed_criterion >2sigma(I)
_cod_data_source_file ic981405b_1.cif
_cod_data_source_block Compound1
_cod_depositor_comments
;
The following automatic conversions were performed:

'_refine_ls_weighting_scheme' value 'calc
w=1/[\s^2^(Fo^2^)+(?P)^2^+?P] where P=(Fo^2^+2Fc^2^)/3' was changed
to 'calc'. New tag '_refine_ls_weighting_details' was created. The
value of the new tag was set to 'w=1/[\s^2^(Fo^2^)+(?P)^2^+?P] where
P=(Fo^2^+2Fc^2^)/3'.

Automatic conversion script
Id: cif_fix_values 3143 2015-03-26 13:38:13Z robertas 
;
_cod_original_cell_volume 2133.30(5)
_cod_original_formula_sum 'C42 H37 N3 O2 P2 S2 Cd'
_cod_database_code 4322195

loop_
_symmetry_equiv_pos_as_xyz
'x, y, z'
'-x, -y, -z'

loop_
_atom_site_aniso_label
_atom_site_aniso_U_11
_atom_site_aniso_U_22
_atom_site_aniso_U_33
_atom_site_aniso_U_23
_atom_site_aniso_U_13
_atom_site_aniso_U_12
Cd 0.037(1) 0.034(1) 0.046(1) 0.018(1) 0.015(1) 0.015(1)
S1 0.053(1) 0.065(1) 0.046(1) 0.022(1) 0.024(1) 0.033(1)
S1 0.034(1) 0.034(1) 0.046(1) 0.018(1) 0.015(1) 0.015(1)
P1 0.034(1) 0.034(1) 0.040(1) 0.014(1) 0.014(1) 0.015(1)
P1 0.033(1) 0.035(1) 0.046(1) 0.022(1) 0.016(1) 0.016(1)
O1 0.038(1) 0.037(1) 0.040(1) 0.013(1) 0.014(1) 0.014(1)
O2 0.043(1) 0.046(1) 0.066(2) 0.033(1) 0.028(1) 0.026(1)
C11 0.049(2) 0.035(2) 0.040(2) 0.014(2) 0.016(2) 0.016(2)
C12 0.074(3) 0.052(2) 0.048(2) 0.025(2) 0.029(2) 0.026(2)
C13 0.088(4) 0.058(3) 0.046(2) 0.030(2) 0.019(2) 0.033(3)
C14 0.069(3) 0.059(3) 0.054(2) 0.031(2) 0.010(2) 0.032(2)
C15 0.046(2) 0.050(2) 0.056(2) 0.024(2) 0.013(2) 0.024(2)
C16 0.042(2) 0.037(2) 0.039(2) 0.017(1) 0.011(2) 0.016(2)
C21 0.061(3) 0.048(2) 0.089(4) 0.015(2) 0.045(3) 0.020(2)
C22 0.093(4) 0.070(3) 0.124(5) 0.023(3) 0.076(4) 0.041(3)
C23 0.069(4) 0.082(4) 0.141(6) 0.055(4) 0.072(4) 0.042(3)
C24 0.042(2) 0.088(4) 0.104(4) 0.045(4) 0.032(3) 0.027(3)
C25 0.044(2) 0.064(3) 0.070(3) 0.028(2) 0.025(2) 0.024(2)
C26 0.041(2) 0.044(2) 0.056(2) 0.024(2) 0.023(2) 0.022(2)
C31 0.050(2) 0.047(2) 0.050(2) 0.021(2) 0.021(2) 0.022(2)
C32 0.061(3) 0.050(2) 0.073(3) 0.036(2) 0.029(2) 0.025(2)
C33 0.069(3) 0.040(2) 0.092(4) 0.027(2) 0.032(3) 0.023(2)
C34 0.074(3) 0.043(2) 0.065(3) 0.005(2) 0.022(3) 0.022(2)
C35 0.058(3) 0.044(2) 0.048(2) 0.015(2) 0.015(2) 0.021(2)
C36 0.034(2) 0.036(2) 0.043(2) 0.014(1) 0.014(2) 0.016(1)
C41 0.038(2) 0.031(2) 0.044(2) 0.014(1) 0.014(2) 0.019(1)
C42 0.038(2) 0.035(2) 0.054(2) 0.014(2) 0.010(2) 0.013(2)
C43 0.041(2) 0.050(2) 0.059(3) 0.019(2) 0.003(2) 0.018(2)
C44 0.057(3) 0.055(2) 0.057(3) 0.028(2) 0.005(2) 0.026(2)
C45 0.049(2) 0.044(2) 0.057(2) 0.028(2) 0.016(2) 0.020(2)
C46 0.036(2) 0.037(2) 0.044(2) 0.017(2) 0.012(2) 0.018(2)
C51 0.076(3) 0.069(3) 0.077(3) 0.040(3) 0.046(3) 0.030(3)
C52 0.093(4) 0.111(5) 0.091(4) 0.061(4) 0.066(4) 0.044(4)
C53 0.070(3) 0.085(4) 0.121(5) 0.073(4) 0.055(4) 0.029(3)
C54 0.068(3) 0.058(3) 0.111(4) 0.056(3) 0.044(3) 0.029(3)
C55 0.058(3) 0.050(2) 0.081(3) 0.041(2) 0.036(2) 0.028(2)
C56 0.040(2) 0.048(2) 0.056(2) 0.032(2) 0.023(2) 0.021(2)
C61 0.054(3) 0.082(3) 0.051(2) 0.025(2) 0.014(2) 0.039(3)
C62 0.082(4) 0.098(5) 0.049(3) 0.011(3) 0.003(3) 0.045(4)
C63 0.095(4) 0.080(4) 0.054(3) 0.020(3) 0.034(3) 0.046(3)
C64 0.066(3) 0.062(3) 0.073(3) 0.027(2) 0.041(3) 0.031(2)
C65 0.041(2) 0.051(2) 0.056(2) 0.018(2) 0.019(2) 0.018(2)
C66 0.040(2) 0.040(2) 0.046(2) 0.023(2) 0.019(2) 0.017(2)
N91 0.054(10) 0.221(30) 0.106(15) 0.084(18) 0.017(10) 0.015(14)
C91 0.150(31) 0.177(35) 0.256(45) 0.105(33) 0.130(31) 0.122(28)
C92 0.080(19) 0.234(44) 0.350(63) -0.207(45) 0.128(32) -0.041(23)
N93 0.132(26) 0.180(31) 0.132(24) 0.069(22) 0.028(20) 0.026(24)
C93 0.109(24) 0.159(28) 0.117(21) 0.075(20) 0.062(20) 0.024(21)
C94 0.203(31) 0.208(31) 0.093(15) 0.102(20) 0.091(19) 0.063(29)
N95 0.091(19) 0.086(16) 0.214(32) -0.065(18) 0.088(19) -0.029(13)
C95 0.166(44) 0.173(38) 0.400(89) -0.188(52) 0.219(55) -0.116(37)
C96 0.114(25) 0.171(34) 0.185(33) 0.001(30) 0.114(26) 0.036(27)

loop_
_atom_site_label
_atom_site_type_symbol
_atom_site_fract_x
_atom_site_fract_y
_atom_site_fract_z
_atom_site_U_iso_or_equiv
_atom_site_thermal_displace_type
_atom_site_occupancy
_atom_site_calc_flag
_atom_site_refinement_flags
_atom_site_disorder_group
Cd Cd 0.3362(1) 0.3905(1) 0.4130(1) 0.040(1) Uani 1 d . .
S S 0.2490(1) 0.2909(1) 0.2028(1) 0.052(1) Uani 1 d . .
S S 0.5634(1) 0.4003(1) 0.4663(1) 0.039(1) Uani 1 d . .
P P 0.0446(1) 0.2794(1) 0.2884(1) 0.037(1) Uani 1 d . .
P P 0.3893(1) 0.1859(1) 0.4802(1) 0.038(1) Uani 1 d . .
O1 O 0.1498(2) 0.3602(2) 0.4001(2) 0.041(1) Uani 1 d . .
O2 O 0.3272(2) 0.2599(2) 0.4765(3) 0.047(1) Uani 1 d . .
C11 C 0.1318(4) 0.3197(3) 0.1402(3) 0.044(1) Uani 1 d . .
C12 C 0.1233(5) 0.3455(4) 0.0477(4) 0.057(1) Uani 1 d . .
C13 C 0.0326(5) 0.3669(4) -0.0084(4) 0.065(1) Uani 1 d . .
C14 C -0.0514(5) 0.3657(4) 0.0257(4) 0.064(1) Uani 1 d . .
C15 C -0.0472(4) 0.3397(4) 0.1151(4) 0.053(1) Uani 1 d . .
C16 C 0.0425(3) 0.3143(3) 0.1725(3) 0.041(1) Uani 1 d . .
C21 C -0.0762(5) 0.3541(4) 0.3928(5) 0.068(1) Uani 1 d . .
C22 C -0.1777(6) 0.3516(5) 0.4012(6) 0.090(2) Uani 1 d . .
C23 C -0.2840(5) 0.2731(6) 0.3182(7) 0.086(2) Uani 1 d . .
C24 C -0.2942(4) 0.1936(6) 0.2248(6) 0.078(2) Uani 1 d . .
C25 C -0.1955(4) 0.1936(4) 0.2146(4) 0.060(1) Uani 1 d . .
C26 C -0.0857(3) 0.2759(3) 0.2986(4) 0.046(1) Uani 1 d . .
C31 C 0.0472(4) 0.1014(4) 0.3375(4) 0.049(1) Uani 1 d . .
C32 C 0.0213(4) -0.0107(4) 0.3130(4) 0.059(1) Uani 1 d . .
C33 C -0.0290(5) -0.0874(4) 0.2019(5) 0.069(1) Uani 1 d . .
C34 C -0.0516(5) -0.0544(4) 0.1153(5) 0.069(1) Uani 1 d . .
C35 C -0.0258(4) 0.0577(4) 0.1398(4) 0.055(1) Uani 1 d . .
C36 C 0.0229(3) 0.1360(3) 0.2509(3) 0.040(1) Uani 1 d . .
C41 C 0.6152(3) 0.3514(3) 0.5697(3) 0.038(1) Uani 1 d . .
C42 C 0.7340(3) 0.4028(3) 0.6442(4) 0.048(1) Uani 1 d . .
C43 C 0.7800(4) 0.3648(4) 0.7238(4) 0.058(1) Uani 1 d . .
C44 C 0.7093(4) 0.2747(4) 0.7300(4) 0.061(1) Uani 1 d . .
C45 C 0.5906(4) 0.2219(4) 0.6564(4) 0.051(1) Uani 1 d . .
C46 C 0.5430(3) 0.2599(3) 0.5771(3) 0.040(1) Uani 1 d . .
C51 C 0.2943(5) 0.1224(5) 0.6104(5) 0.069(1) Uani 1 d . .
C52 C 0.2344(6) 0.0457(6) 0.6409(6) 0.087(2) Uani 1 d . .
C53 C 0.2031(5) -0.0675(6) 0.5851(6) 0.083(2) Uani 1 d . .
C54 C 0.2314(5) -0.1044(5) 0.5016(6) 0.072(2) Uani 1 d . .
C55 C 0.2918(4) -0.0288(4) 0.4702(5) 0.057(1) Uani 1 d . .
C56 C 0.3224(3) 0.0847(3) 0.5241(4) 0.044(1) Uani 1 d . .
C61 C 0.2716(4) 0.0536(5) 0.2512(4) 0.063(1) Uani 1 d . .
C62 C 0.2559(6) -0.0239(6) 0.1513(5) 0.088(2) Uani 1 d . .
C63 C 0.3467(6) -0.0471(5) 0.1462(5) 0.077(2) Uani 1 d . .
C64 C 0.4531(5) 0.0041(4) 0.2410(4) 0.063(1) Uani 1 d . .
C65 C 0.4683(4) 0.0787(4) 0.3411(4) 0.052(1) Uani 1 d . .
C66 C 0.3778(3) 0.1041(3) 0.3472(3) 0.041(1) Uani 1 d . .
N91 N -0.5735(16) 0.1388(24) -0.0082(19) 0.141(11) Uani 1 d . .
C91 C -0.6071(38) 0.1928(37) 0.0258(35) 0.166(17) Uani 1 d . .
C92 C -0.6377(24) 0.2503(26) -0.0277(28) 0.328(48) Uani 1 d . .
N93 N 0.0748(27) 0.3859(32) 0.7227(29) 0.169(13) Uani 1 d . .
C93 C 0.1380(29) 0.3794(33) 0.7083(30) 0.130(12) Uani 1 d . .
C94 C 0.2144(27) 0.4105(27) 0.6786(20) 0.131(12) Uani 1 d . .
N95 N 0.5737(23) 0.4292(19) 0.8701(27) 0.177(16) Uani 1 d . .
C95 C 0.6305(35) 0.4280(27) 0.9382(34) 0.350(64) Uani 1 d . .
C96 C 0.6403(30) 0.3534(31) 0.9705(30) 0.169(17) Uani 1 d . .
H12A H 0.1799(5) 0.3481(4) 0.0239(4) 0.068 Uiso 1 cal R .
H13A H 0.0286(5) 0.3824(4) -0.0699(4) 0.078 Uiso 1 cal R .
H14A H -0.1108(5) 0.3823(4) -0.0111(4) 0.077 Uiso 1 cal R .
H15A H -0.1043(4) 0.3388(4) 0.1379(4) 0.063 Uiso 1 cal R .
H21A H -0.0035(5) 0.4080(4) 0.4503(5) 0.081 Uiso 1 cal R .
H22A H -0.1714(6) 0.4045(5) 0.4644(6) 0.108 Uiso 1 cal R .
H23A H -0.3502(5) 0.2729(6) 0.3244(7) 0.103 Uiso 1 cal R .
H24A H -0.3673(4) 0.1396(6) 0.1682(6) 0.093 Uiso 1 cal R .
H25A H -0.2027(4) 0.1390(4) 0.1520(4) 0.071 Uiso 1 cal R .
H31A H 0.0808(4) 0.1534(4) 0.4119(4) 0.059 Uiso 1 cal R .
H32A H 0.0376(4) -0.0336(4) 0.3707(4) 0.071 Uiso 1 cal R .
H33A H -0.0479(5) -0.1625(4) 0.1853(5) 0.082 Uiso 1 cal R .
H34A H -0.0838(5) -0.1067(4) 0.0411(5) 0.083 Uiso 1 cal R .
H35A H -0.0412(4) 0.0803(4) 0.0818(4) 0.066 Uiso 1 cal R .
H42A H 0.7833(3) 0.4632(3) 0.6408(4) 0.058 Uiso 1 cal R .
H43A H 0.8591(4) 0.4007(4) 0.7730(4) 0.069 Uiso 1 cal R .
H44A H 0.7403(4) 0.2493(4) 0.7825(4) 0.074 Uiso 1 cal R .
H45A H 0.5424(4) 0.1609(4) 0.6600(4) 0.061 Uiso 1 cal R .
H51A H 0.3152(5) 0.1982(5) 0.6475(5) 0.082 Uiso 1 cal R .
H52A H 0.2155(6) 0.0705(6) 0.6987(6) 0.104 Uiso 1 cal R .
H53A H 0.1624(5) -0.1183(6) 0.6050(6) 0.099 Uiso 1 cal R .
H54A H 0.2105(5) -0.1802(5) 0.4651(6) 0.087 Uiso 1 cal R .
H55A H 0.3115(4) -0.0545(4) 0.4134(5) 0.069 Uiso 1 cal R .
H61A H 0.2113(4) 0.0713(5) 0.2534(4) 0.076 Uiso 1 cal R .
H62A H 0.1839(6) -0.0601(6) 0.0879(5) 0.106 Uiso 1 cal R .
H63A H 0.3362(6) -0.0973(5) 0.0788(5) 0.092 Uiso 1 cal R .
H64A H 0.5142(5) -0.0115(4) 0.2375(4) 0.076 Uiso 1 cal R .
H65A H 0.5396(4) 0.1122(4) 0.4051(4) 0.062 Uiso 1 cal R .
H92A H -0.6057(24) 0.3270(26) 0.0249(28) 0.492 Uiso 1 cal R .
H92B H -0.7208(24) 0.2204(26) -0.0652(28) 0.492 Uiso 1 cal R .
H92C H -0.6091(24) 0.2461(26) -0.0823(28) 0.492 Uiso 1 cal R .
H94A H 0.2183(27) 0.3463(27) 0.6332(20) 0.197 Uiso 1 cal R .
H94B H 0.2882(27) 0.4578(27) 0.7441(20) 0.197 Uiso 1 cal R .
H94C H 0.1954(27) 0.4513(27) 0.6355(20) 0.197 Uiso 1 cal R .
H96A H 0.6826(30) 0.3865(31) 1.0512(30) 0.254 Uiso 1 cal R .
H96B H 0.6811(30) 0.3199(31) 0.9386(30) 0.254 Uiso 1 cal R .
H96C H 0.5645(30) 0.2972(31) 0.9462(30) 0.254 Uiso 1 cal R .

loop_
_atom_type_symbol
_atom_type_description
_atom_type_scat_dispersion_real
_atom_type_scat_dispersion_imag
_atom_type_scat_source
C C 0.0181 0.0091 'International Tables Vol C Tables 4.2.6.8 and 6.1.1.4'
H H 0.0000 0.0000 'International Tables Vol C Tables 4.2.6.8 and 6.1.1.4'
N N 0.0311 0.0180 'International Tables Vol C Tables 4.2.6.8 and 6.1.1.4'
O O 0.0106 0.0060 'International Tables Vol C Tables 4.2.6.8 and 6.1.1.4'
P P 0.2955 0.4335 'International Tables Vol C Tables 4.2.6.8 and 6.1.1.4'
S S 0.3331 0.5567 'International Tables Vol C Tables 4.2.6.8 and 6.1.1.4'
Cd Cd -0.8075 1.2024 'International Tables Vol C Tables 4.2.6.8 and 6.1.1.4'

loop_
_geom_angle_atom_site_label_1
_geom_angle_atom_site_label_2
_geom_angle_atom_site_label_3
_geom_angle
_geom_angle_site_symmetry_1
_geom_angle_site_symmetry_3
_geom_angle_publ_flag
O2 Cd Ol 86.68(9) . . ?
O2 Cd Sl 106.44(8) . . ?
O1 Cd Sl 90.63(7) . . ?
O2 Cd S2#l 125.75(8) . . ?
O1 Cd S2#l 97.31(6) . . ?
S1 Cd S2#l 127.47(4) . . ?
O2 Cd S2 79.67(7) . . ?
O1 Cd S2 165.56(7) . . ?
S1 Cd S2 97.72(3) . . ?
S2#1 Cd S2 86.97(3) . . ?
C11 S1 Cd 109.29(13) . . ?
C41 S2 Cd#l 100.64(12) . . ?
C41 S2 Cd 114.79(13) . . ?
C#l S2 Cd 93.03(3) . . ?
O1 Pl C16 114.1(2) . . ?
O1 Pl C36 113.0(2) . . ?
C16 Pl C36 109.5(2) . . ?
O1 Pl C26 109.7(2) . . ?
C16 Pl C26 107.0(2) . . ?
C36 Pl C26 102.8(2) . . ?
O2 P2 C66 115.5(2) . . ?
O2 P2 C46 114.1(2) . . ?
C66 P2 C46 105.9(2) . . ?
O2 P2 C56 107.5(2) . . ?
C66 P2 C56 105.2(2) . . ?
C46 P2 C56 108.1(2) . . ?
P1 O1 Cd 118.22(14) . . ?
P2 O2 Cd 132.1(2) . . ?
C12 C11 C16 117.5(4) . . ?
C12 C11 Sl 117.5(3) . . ?
C16 C11 S1 124.9(3) . . ?
C13 C12 C11 121.6(5) . . ?
C14 C13 C12 120.7(4) . . ?
C15 C14 C13 119.7(4) . . ?
C14 C15 C16 121.1(4) . . ?
C15 C16 C11 119.3(4) . . ?
C15 C16 P1 120.0(3) . . ?
C11 C16 P1 120.7(3) . . ?
C26 C21 C22 119.5(5) . . ?
C23 C22 C21 120.8(5) . . ?
C22 C23 C24 120.0(5) . . ?
C23 C24 C25 120.4(5) . . ?
C26 C25 C24 119.8(5) . . ?
C21 C26 C25 119.4(4) . . ?
C21 C26 P1 119.3(3) . . ?
C25 C26 P1 121.3(3) . . ?
C32 C31 C36 120.4(4) . . ?
C33 C32 C31 119.3(4) . . ?
C32 C33 C34 121.1(4) . . ?
C35 C34 C33 119.6(5) . . ?
C34 C35 C36 120.2(4) . . ?
C31 C36 C35 119.4(4) . . ?
C31 C36 P1 117.5(3) . . ?
C35 C36 P1 122.8(3) . . ?
C42 C41 C46 118.0(3) . . ?
C42 C41 S2 118.8(3) . . ?
C46 C41 S2 123.2(3) . . ?
C41 C42 C43 121.2(4) . . ?
C44 C43 C42 120.7(4) . . ?
C43 C44 C45 119.2(4) . . ?
C44 C45 C46 120.8(4) . . ?
C45 C46 C41 120.2(3) . . ?
C45 C46 P2 119.2(3) . . ?
C41 C46 P2 120.6(3) . . ?
C52 C51 C56 119.6(5) . . ?
C51 C52 C53 120.0(6) . . ?
C54 C53 C52 120.5(5) . . ?
C53 C54 C55 120.4(5) . . ?
C56 C55 C54 119.9(5) . . ?
C55 C56 C5l 119.6(4) . . ?
C55 C56 P2 122.6(3) . . ?
C51 C56 P2 117.8(3) . . ?
C66 C61 C62 119.8(5) . . ?
C63 C62 C61 120.4(5) . . ?
C62 C63 C64 120.2(5) . . ?
C65 C64 C63 119.7(5) . . ?
C64 C65 C66 120.8(4) . . ?
C61 C66 C65 119.1(4) . . ?
C61 C66 P2 119.0(3) . . ?
C65 C66 P2 121.3(3) . . ?
N91 C91 C92 117(3) . . ?
N93 C93 C94 151(5) . . ?
N95 C95 C96 135(4) . . ?

loop_
_geom_bond_atom_site_label_1
_geom_bond_atom_site_label_2
_geom_bond_distance
_geom_bond_site_symmetry_2
_geom_bond_publ_flag
Cd O2 2.219(3) . ?
Cd Ol 2.374(3) . ?
Cd Sl 2.5082(11) . ?
Cd S2#l 2.5351(9) . ?
Cd S2 2.8700(9) . ?
S1 C11 1.758(4) . ?
S2 C41 1.787(4) . ?
S2 Cd#l 2.5351(9) . ?
Pl Ol 1.511(3) . ?
P1 C16 1.809(4) . ?
P1 C36 1.806(4) . ?
P1 C26 1.810(4) . ?
P2 O2 1.509(3) . ?
P2 C66 1.802(4) . ?
P2 C46 1.810(4) . ?
P2 C56 1.812(4) . ?
C11 C12 1.412(6) . ?
C11 C16 1.419(6) . ?
C12 C13 1.384(7) . ?
C13 C14 1.374(8) . ?
C14 C15 1.381(7) . ?
C15 C16 1.416(5) . ?
C21 C26 1.381(6) . ?
C21 C22 1.413(7) . ?
C22 C23 1.354(9) . ?
C23 C24 1.379(9) . ?
C24 C25 1.394(7) . ?
C25 C26 1.397(6) . ?
C31 C32 1.394(6) . ?
C31 C36 1.398(6) . ?
C32 C33 1.383(8) . ?
C33 C34 1.384(8) . ?
C34 C35 1.396(6) . ?
C35 C36 1.393(6) . ?
C41 C42 1.400(5) . ?
C41 C46 1.410(5) . ?
C42 C43 1.399(6) . ?
C43 C44 1.378(7) . ?
C44 C45 1.395(6) . ?
C45 C46 1.404(5) . ?
C51 C52 1.397(8) . ?
C51 C56 1.391(7) . ?
C52 C53 1.390(10) . ?
C53 C54 1.357(9) . ?
C54 C55 1.400(6) . ?
C55 C56 1.392(6) . ?
C61 C66 1.390(6) . ?
C61 C62 1.395(8) . ?
C62 C63 1.381(9) . ?
C63 C64 1.383(8) . ?
C64 C65 1.385(7) . ?
C65 C66 1.397(6) . ?
N91 C91 1.07(3) . ?
C91 C92 1.30(4) . ?
N93 C93 0.97(3) . ?
C93 C94 1.25(3) . ?
N95 C95 1.01(3) . ?
C95 C96 1.26(4) . ?
